data_2239227
loop_
_publ_author_name
'Choi, Hong Dae'
'Seo, Pil Ja'
'Lee, Uk'

_publ_section_title
;
 5-Cyclopentyl-2-methyl-3-(3-methylphenylsulfonyl)-1-benzofuran
;
_journal_coeditor_code LD2123
_journal_issue 4
_journal_name_full 'Acta Crystallographica Section E'
_journal_page_first o481
_journal_paper_doi 10.1107/S1600536814006187
_journal_volume 70
_journal_year 2014
_chemical_formula_iupac 'C21 H22 O3 S'
_chemical_formula_moiety 'C21 H22 O3 S'
_chemical_formula_sum 'C21 H22 O3 S'
_chemical_formula_weight 354.45
_chemical_melting_point_gt 418
_chemical_melting_point_lt 417
_chemical_name_systematic
;
5-Cyclopentyl-2-methyl-3-(3-methylphenylsulfonyl)-1-benzofuran
;
_space_group_IT_number 33
_symmetry_cell_setting orthorhombic
_symmetry_space_group_name_Hall 'P 2c -2n'
_symmetry_space_group_name_H-M 'P n a 21'
_atom_sites_solution_hydrogens difmap
_atom_sites_solution_primary direct
_atom_sites_solution_secondary difmap
_audit_creation_method 'form.cif (version 2.0)'
_cell_angle_alpha 90.00
_cell_angle_beta 90.00
_cell_angle_gamma 90.00
_cell_formula_units_Z 4
_cell_length_a 18.2293(7)
_cell_length_b 6.1955(3)
_cell_length_c 15.9471(8)
_cell_measurement_reflns_used 3275
_cell_measurement_temperature 173(2)
_cell_measurement_theta_max 28.03
_cell_measurement_theta_min 2.57
_cell_volume 1801.06(14)
_computing_cell_refinement '<i>SAINT</i> (Bruker, 2009)'
_computing_data_collection '<i>APEX2</i> (Bruker, 2009)'
_computing_data_reduction '<i>SAINT</i> (Bruker, 2009)'
_computing_molecular_graphics
;
<i>ORTEP-3 for Windows</i> (Farrugia, 2012)
and <i>DIAMOND</i> (Brandenburg, 1998)
;
_computing_publication_material '<i>SHELXL97</i> (Sheldrick, 2008)'
_computing_structure_refinement '<i>SHELXL97</i> (Sheldrick, 2008)'
_computing_structure_solution '<i>SHELXS97</i> (Sheldrick, 2008)'
_diffrn_ambient_temperature 173(2)
_diffrn_detector_area_resol_mean 10.0
_diffrn_measured_fraction_theta_full 0.995
_diffrn_measured_fraction_theta_max 0.995
_diffrn_measurement_device_type 'Bruker SMART APEXII CCD'
_diffrn_measurement_method '\f and \w scans'
_diffrn_radiation_monochromator 'graphite multilayer'
_diffrn_radiation_source 'rotating anode'
_diffrn_radiation_type MoK\a
_diffrn_radiation_wavelength 0.71073
_diffrn_reflns_av_R_equivalents 0.0310
_diffrn_reflns_av_sigmaI/netI 0.0381
_diffrn_reflns_limit_h_max 20
_diffrn_reflns_limit_h_min -24
_diffrn_reflns_limit_k_max 8
_diffrn_reflns_limit_k_min -8
_diffrn_reflns_limit_l_max 21
_diffrn_reflns_limit_l_min -15
_diffrn_reflns_number 9604
_diffrn_reflns_theta_full 28.36
_diffrn_reflns_theta_max 28.36
_diffrn_reflns_theta_min 2.23
_diffrn_standards_number 0
_exptl_absorpt_coefficient_mu 0.196
_exptl_absorpt_correction_T_max 0.7457
_exptl_absorpt_correction_T_min 0.6827
_exptl_absorpt_correction_type multi-scan
_exptl_absorpt_process_details '(<i>SADABS</i>; Bruker, 2009)'
_exptl_crystal_colour colourless
_exptl_crystal_density_diffrn 1.307
_exptl_crystal_density_method 'not measured'
_exptl_crystal_description block
_exptl_crystal_F_000 752
_exptl_crystal_size_max 0.58
_exptl_crystal_size_mid 0.20
_exptl_crystal_size_min 0.14
_refine_diff_density_max 0.539
_refine_diff_density_min -0.240
_refine_ls_abs_structure_details 'Flack (1983), 1205 Friedel pairs'
_refine_ls_abs_structure_Flack 0.00(9)
_refine_ls_extinction_method none
_refine_ls_goodness_of_fit_ref 1.037
_refine_ls_hydrogen_treatment constr
_refine_ls_matrix_type full
_refine_ls_number_parameters 228
_refine_ls_number_reflns 3543
_refine_ls_number_restraints 1
_refine_ls_restrained_S_all 1.037
_refine_ls_R_factor_all 0.0517
_refine_ls_R_factor_gt 0.0446
_refine_ls_shift/su_max 0.000
_refine_ls_shift/su_mean 0.000
_refine_ls_structure_factor_coef Fsqd
_refine_ls_weighting_details 'calc w=1/[\s^2^(Fo^2^)+(0.0575P)^2^+0.6298P] where P=(Fo^2^+2Fc^2^)/3'
_refine_ls_weighting_scheme calc
_refine_ls_wR_factor_gt 0.1080
_refine_ls_wR_factor_ref 0.1131
_reflns_number_gt 3115
_reflns_number_total 3543
_reflns_threshold_expression I>2\s(I)
_cod_data_source_file ld2123sup1.cif
_cod_data_source_block I
_cod_database_code 2239227
_cod_database_fobs_code 2239227

loop_
_symmetry_equiv_pos_as_xyz
'x, y, z'
'-x, -y, z+1/2'
'-x+1/2, y+1/2, z+1/2'
'x+1/2, -y+1/2, z'

loop_
_atom_site_type_symbol
_atom_site_label
_atom_site_fract_x
_atom_site_fract_y
_atom_site_fract_z
_atom_site_U_iso_or_equiv
_atom_site_adp_type
_atom_site_calc_flag
_atom_site_refinement_flags
_atom_site_occupancy
_atom_site_symmetry_multiplicity
S S1 0.04477(3) 0.35807(10) 0.10257(5) 0.02864(15) Uani d . 1 2
O O1 0.23298(10) 0.1800(3) 0.00693(12) 0.0330(4) Uani d . 1 2
O O2 0.03032(9) 0.5860(3) 0.10602(17) 0.0364(4) Uani d . 1 2
O O3 -0.00242(10) 0.2226(3) 0.05328(14) 0.0384(5) Uani d . 1 2
C C1 0.13426(13) 0.3255(4) 0.06741(17) 0.0279(5) Uani d . 1 2
C C2 0.19660(12) 0.4600(4) 0.08929(17) 0.0268(6) Uani d . 1 2
C C3 0.20851(14) 0.6445(4) 0.13714(18) 0.0296(6) Uani d . 1 2
H H3 0.1686 0.7160 0.1636 0.035 Uiso calc R 1 2
C C4 0.27969(14) 0.7230(4) 0.14570(18) 0.0307(6) Uani d . 1 2
C C5 0.33751(12) 0.6156(4) 0.1049(2) 0.0350(6) Uani d . 1 2
H H5 0.3859 0.6701 0.1110 0.042 Uiso calc R 1 2
C C6 0.32665(14) 0.4335(5) 0.0562(2) 0.0361(6) Uani d . 1 2
H H6 0.3659 0.3625 0.0285 0.043 Uiso calc R 1 2
C C7 0.25515(14) 0.3616(4) 0.05046(19) 0.0290(5) Uani d . 1 2
C C8 0.15930(14) 0.1608(4) 0.01931(18) 0.0304(6) Uani d . 1 2
C C9 0.29660(16) 0.9193(5) 0.1986(2) 0.0375(6) Uani d . 1 2
H H9 0.3094 1.0402 0.1597 0.045 Uiso calc R 1 2
C C10 0.3623(2) 0.8851(7) 0.2584(3) 0.0622(11) Uani d . 1 2
H H10A 0.3591 0.7436 0.2870 0.075 Uiso calc R 1 2
H H10B 0.4094 0.8935 0.2277 0.075 Uiso calc R 1 2
C C11 0.3549(2) 1.0726(8) 0.3217(3) 0.0695(12) Uani d . 1 2
H H11A 0.3658 1.0215 0.3792 0.083 Uiso calc R 1 2
H H11B 0.3896 1.1900 0.3076 0.083 Uiso calc R 1 2
C C12 0.2784(2) 1.1510(7) 0.3164(3) 0.0742(14) Uani d . 1 2
H H12A 0.2772 1.3006 0.2945 0.089 Uiso calc R 1 2
H H12B 0.2550 1.1488 0.3724 0.089 Uiso calc R 1 2
C C13 0.23894(19) 0.9984(8) 0.2568(3) 0.0744(15) Uani d . 1 2
H H13A 0.2166 0.8769 0.2879 0.089 Uiso calc R 1 2
H H13B 0.1999 1.0754 0.2256 0.089 Uiso calc R 1 2
C C14 0.12535(16) -0.0293(5) -0.0228(2) 0.0396(7) Uani d . 1 2
H H14A 0.0774 -0.0591 0.0026 0.059 Uiso calc R 1 2
H H14B 0.1573 -0.1553 -0.0160 0.059 Uiso calc R 1 2
H H14C 0.1190 0.0017 -0.0826 0.059 Uiso calc R 1 2
C C15 0.04614(13) 0.2588(5) 0.20576(18) 0.0293(6) Uani d . 1 2
C C16 0.07316(15) 0.3898(5) 0.26988(19) 0.0325(6) Uani d . 1 2
H H16 0.0892 0.5319 0.2571 0.039 Uiso calc R 1 2
C C17 0.07705(15) 0.3171(5) 0.35138(19) 0.0356(6) Uani d . 1 2
C C18 0.05211(15) 0.1092(5) 0.3682(2) 0.0392(7) Uani d . 1 2
H H18 0.0534 0.0564 0.4241 0.047 Uiso calc R 1 2
C C19 0.02542(16) -0.0220(5) 0.3047(2) 0.0403(7) Uani d . 1 2
H H19 0.0085 -0.1631 0.3178 0.048 Uiso calc R 1 2
C C20 0.02297(14) 0.0489(5) 0.2224(2) 0.0351(6) Uani d . 1 2
H H20 0.0060 -0.0426 0.1787 0.042 Uiso calc R 1 2
C C21 0.1076(2) 0.4573(6) 0.4203(2) 0.0501(8) Uani d . 1 2
H H21A 0.0697 0.4824 0.4627 0.075 Uiso calc R 1 2
H H21B 0.1234 0.5958 0.3967 0.075 Uiso calc R 1 2
H H21C 0.1497 0.3849 0.4462 0.075 Uiso calc R 1 2

loop_
_atom_site_aniso_label
_atom_site_aniso_U_11
_atom_site_aniso_U_22
_atom_site_aniso_U_33
_atom_site_aniso_U_12
_atom_site_aniso_U_13
_atom_site_aniso_U_23
S1 0.0223(2) 0.0339(3) 0.0297(3) -0.0001(2) -0.0018(3) -0.0038(3)
O1 0.0291(9) 0.0375(10) 0.0324(11) 0.0016(8) 0.0024(8) -0.0091(9)
O2 0.0315(8) 0.0360(9) 0.0419(11) 0.0067(7) -0.0011(10) -0.0003(12)
O3 0.0270(9) 0.0482(11) 0.0399(12) -0.0067(8) -0.0046(8) -0.0062(10)
C1 0.0255(11) 0.0322(13) 0.0259(13) 0.0005(10) -0.0006(10) -0.0011(11)
C2 0.0236(10) 0.0308(13) 0.0258(15) 0.0002(9) -0.0010(9) 0.0047(11)
C3 0.0276(12) 0.0312(14) 0.0299(15) 0.0006(10) 0.0005(10) -0.0015(12)
C4 0.0306(12) 0.0320(14) 0.0297(15) -0.0032(11) -0.0063(11) 0.0053(12)
C5 0.0251(10) 0.0423(14) 0.0374(15) -0.0066(10) 0.0020(14) 0.0026(15)
C6 0.0267(12) 0.0438(15) 0.0379(17) 0.0004(11) 0.0062(11) -0.0012(14)
C7 0.0285(12) 0.0322(13) 0.0263(13) 0.0001(10) 0.0008(10) -0.0004(12)
C8 0.0300(12) 0.0339(14) 0.0275(15) 0.0005(11) 0.0010(11) 0.0014(11)
C9 0.0447(15) 0.0306(14) 0.0374(17) -0.0042(12) -0.0063(13) 0.0038(13)
C10 0.0471(18) 0.071(3) 0.068(3) 0.0007(18) -0.0165(18) -0.026(2)
C11 0.054(2) 0.083(3) 0.071(3) 0.004(2) -0.016(2) -0.040(2)
C12 0.054(2) 0.071(3) 0.098(4) -0.0056(19) -0.006(2) -0.048(3)
C13 0.0405(18) 0.081(3) 0.102(4) 0.0042(18) -0.008(2) -0.057(3)
C14 0.0441(16) 0.0411(16) 0.0335(17) 0.0001(13) -0.0023(13) -0.0110(14)
C15 0.0230(11) 0.0331(13) 0.0317(15) 0.0029(10) 0.0012(10) -0.0022(12)
C16 0.0326(13) 0.0328(15) 0.0320(16) -0.0003(11) 0.0037(12) -0.0052(12)
C17 0.0334(13) 0.0420(16) 0.0315(16) 0.0059(12) 0.0039(12) -0.0049(13)
C18 0.0353(14) 0.0450(18) 0.0373(18) 0.0044(13) 0.0022(12) 0.0063(14)
C19 0.0374(14) 0.0354(16) 0.048(2) 0.0006(12) 0.0003(14) 0.0080(14)
C20 0.0292(12) 0.0336(14) 0.0426(18) -0.0025(11) 0.0005(12) -0.0045(13)
C21 0.062(2) 0.056(2) 0.0327(18) 0.0023(17) -0.0065(15) -0.0102(16)

loop_
_atom_type_symbol
_atom_type_description
_atom_type_scat_dispersion_real
_atom_type_scat_dispersion_imag
_atom_type_scat_source
C C 0.0033 0.0016 'International Tables Vol C Tables 4.2.6.8 and 6.1.1.4'
H H 0.0000 0.0000 'International Tables Vol C Tables 4.2.6.8 and 6.1.1.4'
O O 0.0106 0.0060 'International Tables Vol C Tables 4.2.6.8 and 6.1.1.4'
S S 0.1246 0.1234 'International Tables Vol C Tables 4.2.6.8 and 6.1.1.4'

loop_
_geom_angle_atom_site_label_1
_geom_angle_atom_site_label_2
_geom_angle_atom_site_label_3
_geom_angle
O3 S1 O2 119.03(12)
O3 S1 C1 108.55(12)
O2 S1 C1 107.38(11)
O3 S1 C15 108.46(13)
O2 S1 C15 108.09(14)
C1 S1 C15 104.38(12)
C8 O1 C7 106.7(2)
C8 C1 C2 107.7(2)
C8 C1 S1 125.89(19)
C2 C1 S1 126.24(19)
C7 C2 C3 119.3(2)
C7 C2 C1 104.2(2)
C3 C2 C1 136.5(2)
C2 C3 C4 119.1(2)
C2 C3 H3 120.5
C4 C3 H3 120.5
C3 C4 C5 119.2(3)
C3 C4 C9 121.7(3)
C5 C4 C9 119.1(2)
C6 C5 C4 122.6(2)
C6 C5 H5 118.7
C4 C5 H5 118.7
C7 C6 C5 115.8(2)
C7 C6 H6 122.1
C5 C6 H6 122.1
C2 C7 C6 124.0(3)
C2 C7 O1 111.1(2)
C6 C7 O1 124.9(2)
C1 C8 O1 110.4(2)
C1 C8 C14 135.2(2)
O1 C8 C14 114.4(2)
C13 C9 C4 118.0(3)
C13 C9 C10 102.0(3)
C4 C9 C10 113.1(3)
C13 C9 H9 107.7
C4 C9 H9 107.7
C10 C9 H9 107.7
C11 C10 C9 103.5(3)
C11 C10 H10A 111.1
C9 C10 H10A 111.1
C11 C10 H10B 111.1
C9 C10 H10B 111.1
H10A C10 H10B 109.0
C12 C11 C10 106.9(3)
C12 C11 H11A 110.3
C10 C11 H11A 110.3
C12 C11 H11B 110.3
C10 C11 H11B 110.3
H11A C11 H11B 108.6
C11 C12 C13 106.1(3)
C11 C12 H12A 110.5
C13 C12 H12A 110.5
C11 C12 H12B 110.5
C13 C12 H12B 110.5
H12A C12 H12B 108.7
C9 C13 C12 105.1(3)
C9 C13 H13A 110.7
C12 C13 H13A 110.7
C9 C13 H13B 110.7
C12 C13 H13B 110.7
H13A C13 H13B 108.8
C8 C14 H14A 109.5
C8 C14 H14B 109.5
H14A C14 H14B 109.5
C8 C14 H14C 109.5
H14A C14 H14C 109.5
H14B C14 H14C 109.5
C20 C15 C16 120.7(3)
C20 C15 S1 120.1(2)
C16 C15 S1 119.2(2)
C17 C16 C15 121.3(3)
C17 C16 H16 119.4
C15 C16 H16 119.4
C16 C17 C18 117.9(3)
C16 C17 C21 121.2(3)
C18 C17 C21 120.9(3)
C19 C18 C17 121.0(3)
C19 C18 H18 119.5
C17 C18 H18 119.5
C20 C19 C18 121.2(3)
C20 C19 H19 119.4
C18 C19 H19 119.4
C19 C20 C15 117.9(3)
C19 C20 H20 121.1
C15 C20 H20 121.1
C17 C21 H21A 109.5
C17 C21 H21B 109.5
H21A C21 H21B 109.5
C17 C21 H21C 109.5
H21A C21 H21C 109.5
H21B C21 H21C 109.5

loop_
_geom_bond_atom_site_label_1
_geom_bond_atom_site_label_2
_geom_bond_distance
S1 O3 1.436(2)
S1 O2 1.4374(18)
S1 C1 1.737(2)
S1 C15 1.757(3)
O1 C8 1.363(3)
O1 C7 1.382(3)
C1 C8 1.356(4)
C1 C2 1.451(3)
C2 C7 1.376(4)
C2 C3 1.392(4)
C3 C4 1.392(4)
C3 H3 0.9500
C4 C5 1.406(4)
C4 C9 1.511(4)
C5 C6 1.383(4)
C5 H5 0.9500
C6 C7 1.381(4)
C6 H6 0.9500
C8 C14 1.490(4)
C9 C13 1.485(5)
C9 C10 1.546(5)
C9 H9 1.0000
C10 C11 1.545(5)
C10 H10A 0.9900
C10 H10B 0.9900
C11 C12 1.479(5)
C11 H11A 0.9900
C11 H11B 0.9900
C12 C13 1.522(5)
C12 H12A 0.9900
C12 H12B 0.9900
C13 H13A 0.9900
C13 H13B 0.9900
C14 H14A 0.9800
C14 H14B 0.9800
C14 H14C 0.9800
C15 C20 1.393(4)
C15 C16 1.395(4)
C16 C17 1.377(4)
C16 H16 0.9500
C17 C18 1.392(4)
C17 C21 1.507(4)
C18 C19 1.388(5)
C18 H18 0.9500
C19 C20 1.384(5)
C19 H19 0.9500
C20 H20 0.9500
C21 H21A 0.9800
C21 H21B 0.9800
C21 H21C 0.9800

loop_
_geom_hbond_atom_site_label_D
_geom_hbond_atom_site_label_H
_geom_hbond_atom_site_label_A
_geom_hbond_site_symmetry_A
_geom_hbond_distance_DH
_geom_hbond_distance_HA
_geom_hbond_distance_DA
_geom_hbond_angle_DHA
C6 H6 O3 4 0.95 2.49 3.263(3) 138.7
C13 H13B Cg1 1_565 0.99 2.99 3.671(3) 127.1

loop_
_geom_torsion_atom_site_label_1
_geom_torsion_atom_site_label_2
_geom_torsion_atom_site_label_3
_geom_torsion_atom_site_label_4
_geom_torsion
O3 S1 C1 C8 -17.0(3)
O2 S1 C1 C8 -146.9(2)
C15 S1 C1 C8 98.5(3)
O3 S1 C1 C2 168.0(2)
O2 S1 C1 C2 38.1(3)
C15 S1 C1 C2 -76.5(3)
C8 C1 C2 C7 0.5(3)
S1 C1 C2 C7 176.3(2)
C8 C1 C2 C3 -178.2(3)
S1 C1 C2 C3 -2.4(5)
C7 C2 C3 C4 -1.1(4)
C1 C2 C3 C4 177.5(3)
C2 C3 C4 C5 0.8(4)
C2 C3 C4 C9 -178.4(3)
C3 C4 C5 C6 0.0(5)
C9 C4 C5 C6 179.2(3)
C4 C5 C6 C7 -0.5(5)
C3 C2 C7 C6 0.5(4)
C1 C2 C7 C6 -178.4(3)
C3 C2 C7 O1 179.2(2)
C1 C2 C7 O1 0.2(3)
C5 C6 C7 C2 0.3(5)
C5 C6 C7 O1 -178.2(3)
C8 O1 C7 C2 -0.9(3)
C8 O1 C7 C6 177.7(3)
C2 C1 C8 O1 -1.1(3)
S1 C1 C8 O1 -176.91(19)
C2 C1 C8 C14 179.9(3)
S1 C1 C8 C14 4.1(5)
C7 O1 C8 C1 1.2(3)
C7 O1 C8 C14 -179.5(2)
C3 C4 C9 C13 13.6(5)
C5 C4 C9 C13 -165.6(3)
C3 C4 C9 C10 132.5(3)
C5 C4 C9 C10 -46.7(4)
C13 C9 C10 C11 -36.3(4)
C4 C9 C10 C11 -164.1(3)
C9 C10 C11 C12 19.1(5)
C10 C11 C12 C13 5.2(6)
C4 C9 C13 C12 164.8(3)
C10 C9 C13 C12 40.2(4)
C11 C12 C13 C9 -28.9(5)
O3 S1 C15 C20 17.8(2)
O2 S1 C15 C20 148.1(2)
C1 S1 C15 C20 -97.8(2)
O3 S1 C15 C16 -164.5(2)
O2 S1 C15 C16 -34.2(2)
C1 S1 C15 C16 79.9(2)
C20 C15 C16 C17 -0.7(4)
S1 C15 C16 C17 -178.3(2)
C15 C16 C17 C18 -0.9(4)
C15 C16 C17 C21 178.8(3)
C16 C17 C18 C19 1.2(4)
C21 C17 C18 C19 -178.6(3)
C17 C18 C19 C20 0.3(5)
C18 C19 C20 C15 -1.9(4)
C16 C15 C20 C19 2.1(4)
S1 C15 C20 C19 179.7(2)
